data_1513954
loop_
_publ_author_name
'Yamamoto, Yoshihiko'
'Matsui, Kazuma'
'Shibuya, Masatoshi'

_publ_section_title
;
 Tandem ruthenium-catalyzed transfer-hydrogenative
 cyclization/intramolecular diels-alder reaction of enediynes affording
 dihydrocoumarin-fused polycycles.
;
_journal_issue 6
_journal_name_full 'Organic letters'
_journal_page_first 1806
_journal_page_last 1809
_journal_paper_doi 10.1021/ol500548x
_journal_volume 16
_journal_year 2014
_chemical_formula_sum 'C23 H20 O5'
_chemical_formula_weight 376.39
_chemical_name_systematic
; 
 ? 
;
_space_group_IT_number 14
_symmetry_cell_setting monoclinic
_symmetry_space_group_name_Hall '-P 2ybc'
_symmetry_space_group_name_H-M 'P 1 21/c 1'
_atom_sites_solution_hydrogens geom
_atom_sites_solution_primary direct
_atom_sites_solution_secondary difmap
_audit_creation_method SHELXL-97
_cell_angle_alpha 90.00
_cell_angle_beta 93.953(4)
_cell_angle_gamma 90.00
_cell_formula_units_Z 4
_cell_length_a 10.0755(14)
_cell_length_b 13.4968(19)
_cell_length_c 13.586(2)
_cell_measurement_reflns_used 2809
_cell_measurement_temperature 103(2)
_cell_measurement_theta_max 28.22
_cell_measurement_theta_min 2.53
_cell_volume 1843.1(5)
_computing_cell_refinement 'Bruker SMART'
_computing_data_collection 'Bruker SMART'
_computing_data_reduction 'Bruker SAINT'
_computing_molecular_graphics 'Bruker SHELXTL'
_computing_publication_material 'Bruker SHELXTL'
_computing_structure_refinement 'SHELXL-97 (Sheldrick, 1997)'
_computing_structure_solution 'SHELXS-97 (Sheldrick, 1990)'
_diffrn_ambient_temperature 103(2)
_diffrn_measured_fraction_theta_full 0.998
_diffrn_measured_fraction_theta_max 0.998
_diffrn_measurement_device_type 'CCD area detector'
_diffrn_measurement_method 'phi and omega scans'
_diffrn_radiation_monochromator graphite
_diffrn_radiation_source 'fine-focus sealed tube'
_diffrn_radiation_type MoK\a
_diffrn_radiation_wavelength 0.71073
_diffrn_reflns_av_R_equivalents 0.0336
_diffrn_reflns_av_sigmaI/netI 0.0407
_diffrn_reflns_limit_h_max 13
_diffrn_reflns_limit_h_min -9
_diffrn_reflns_limit_k_max 18
_diffrn_reflns_limit_k_min -17
_diffrn_reflns_limit_l_max 18
_diffrn_reflns_limit_l_min -14
_diffrn_reflns_number 13773
_diffrn_reflns_theta_full 28.29
_diffrn_reflns_theta_max 28.29
_diffrn_reflns_theta_min 2.13
_exptl_absorpt_coefficient_mu 0.095
_exptl_absorpt_correction_T_max 1.000000
_exptl_absorpt_correction_T_min 0.802554
_exptl_absorpt_correction_type multi-scan
_exptl_crystal_colour colorless
_exptl_crystal_density_diffrn 1.356
_exptl_crystal_density_method 'not measured'
_exptl_crystal_description block
_exptl_crystal_F_000 792
_exptl_crystal_size_max 0.30
_exptl_crystal_size_mid 0.20
_exptl_crystal_size_min 0.20
_refine_diff_density_max 0.446
_refine_diff_density_min -0.219
_refine_diff_density_rms 0.063
_refine_ls_extinction_method none
_refine_ls_goodness_of_fit_ref 1.032
_refine_ls_hydrogen_treatment mixed
_refine_ls_matrix_type full
_refine_ls_number_parameters 254
_refine_ls_number_reflns 4568
_refine_ls_number_restraints 0
_refine_ls_restrained_S_all 1.032
_refine_ls_R_factor_all 0.0680
_refine_ls_R_factor_gt 0.0519
_refine_ls_shift/su_max 0.009
_refine_ls_shift/su_mean 0.002
_refine_ls_structure_factor_coef Fsqd
_refine_ls_weighting_details 'calc w=1/[\s^2^(Fo^2^)+(0.0769P)^2^+0.2870P] where P=(Fo^2^+2Fc^2^)/3'
_refine_ls_weighting_scheme calc
_refine_ls_wR_factor_gt 0.1258
_refine_ls_wR_factor_ref 0.1358
_reflns_number_gt 3575
_reflns_number_total 4568
_reflns_threshold_expression >2sigma(I)
_cod_data_source_file ol500548x_si_002.cif
_cod_data_source_block km51
_cod_depositor_comments
;
The following automatic conversions were performed:

'_symmetry_cell_setting' value 'Monoclinic' changed to 'monoclinic'
according to
/usr/data/users/saulius/crontab/automatic-downloads/current/ACS/lib/dictionaries/cif_core.dic
dictionary named 'cif_core.dic' version 2.4.2 from 2011-04-26.

Automatic conversion script
Id: cif_fix_values 2281 2013-09-26 08:29:07Z andrius 
;
_cod_original_sg_symbol_H-M P2(1)/c
_cod_database_code 1513954

loop_
_symmetry_equiv_pos_as_xyz
'x, y, z'
'-x, y+1/2, -z+1/2'
'-x, -y, -z'
'x, -y-1/2, z-1/2'

loop_
_atom_site_label
_atom_site_type_symbol
_atom_site_fract_x
_atom_site_fract_y
_atom_site_fract_z
_atom_site_U_iso_or_equiv
_atom_site_adp_type
_atom_site_occupancy
_atom_site_symmetry_multiplicity
_atom_site_calc_flag
_atom_site_refinement_flags
C1 C 0.60625(15) 0.60603(12) -0.03519(12) 0.0221(3) Uani 1 1 d .
H1 H 0.5261 0.6302 -0.0110 0.027 Uiso 1 1 calc R
C2 C 0.60350(17) 0.56396(13) -0.12872(13) 0.0278(4) Uani 1 1 d .
H2 H 0.5217 0.5596 -0.1677 0.033 Uiso 1 1 calc R
C3 C 0.71898(18) 0.52839(12) -0.16552(12) 0.0267(4) Uani 1 1 d .
H3 H 0.7170 0.4999 -0.2295 0.032 Uiso 1 1 calc R
C4 C 0.83739(17) 0.53479(12) -0.10802(12) 0.0265(4) Uani 1 1 d .
H4 H 0.9173 0.5111 -0.1329 0.032 Uiso 1 1 calc R
C5 C 0.84013(16) 0.57566(12) -0.01399(12) 0.0227(3) Uani 1 1 d .
H5 H 0.9218 0.5780 0.0253 0.027 Uiso 1 1 calc R
C6 C 0.72508(15) 0.61335(10) 0.02366(11) 0.0174(3) Uani 1 1 d .
C7 C 0.72346(14) 0.65502(11) 0.12834(11) 0.0158(3) Uani 1 1 d .
H7 H 0.6300 0.6473 0.1477 0.019 Uiso 1 1 calc R
C8 C 0.80886(14) 0.59476(11) 0.20118(11) 0.0159(3) Uani 1 1 d .
C9 C 0.78031(16) 0.48850(11) 0.22615(12) 0.0221(3) Uani 1 1 d .
H9A H 0.6922 0.4824 0.2537 0.026 Uiso 1 1 calc R
H9B H 0.7816 0.4460 0.1668 0.026 Uiso 1 1 calc R
C10 C 0.96618(15) 0.54537(11) 0.32458(11) 0.0188(3) Uani 1 1 d .
H10A H 1.0609 0.5313 0.3153 0.023 Uiso 1 1 calc R
H10B H 0.9572 0.5643 0.3942 0.023 Uiso 1 1 calc R
C11 C 0.91459(14) 0.62585(10) 0.25600(11) 0.0151(3) Uani 1 1 d .
C12 C 0.97160(13) 0.72904(10) 0.25518(10) 0.0134(3) Uani 1 1 d .
H12 H 0.9452 0.7639 0.3158 0.016 Uiso 1 1 calc R
C13 C 1.12236(14) 0.72963(10) 0.25715(11) 0.0154(3) Uani 1 1 d .
C14 C 1.20212(15) 0.72015(11) 0.34483(12) 0.0188(3) Uani 1 1 d .
H14 H 1.1615 0.7123 0.4054 0.023 Uiso 1 1 calc R
C15 C 1.34014(15) 0.72202(12) 0.34485(12) 0.0224(3) Uani 1 1 d .
H15 H 1.3932 0.7148 0.4050 0.027 Uiso 1 1 calc R
C16 C 1.39990(15) 0.73447(12) 0.25698(13) 0.0239(4) Uani 1 1 d .
H16 H 1.4942 0.7361 0.2570 0.029 Uiso 1 1 calc R
C17 C 1.32299(15) 0.74465(12) 0.16885(12) 0.0217(3) Uani 1 1 d .
H17 H 1.3635 0.7536 0.1084 0.026 Uiso 1 1 calc R
C18 C 1.18562(15) 0.74148(11) 0.17104(11) 0.0172(3) Uani 1 1 d .
C19 C 0.98206(14) 0.77284(11) 0.07186(11) 0.0172(3) Uani 1 1 d .
C20 C 0.91128(14) 0.78648(10) 0.16508(10) 0.0141(3) Uani 1 1 d .
H20 H 0.9201 0.8583 0.1824 0.017 Uiso 1 1 calc R
C21 C 0.76117(14) 0.76638(10) 0.14766(11) 0.0146(3) Uani 1 1 d .
H21 H 0.7246 0.7817 0.2125 0.017 Uiso 1 1 calc R
C22 C 0.68846(15) 0.83721(10) 0.07574(11) 0.0170(3) Uani 1 1 d .
C23 C 0.69257(17) 0.99499(12) 0.00012(13) 0.0273(4) Uani 1 1 d .
H23A H 0.6652 0.9613 -0.0619 0.041 Uiso 1 1 calc R
H23B H 0.7576 1.0467 -0.0124 0.041 Uiso 1 1 calc R
H23C H 0.6146 1.0251 0.0275 0.041 Uiso 1 1 calc R
O1 O 0.88477(11) 0.46083(8) 0.29824(9) 0.0233(3) Uani 1 1 d .
O2 O 1.11415(10) 0.75011(8) 0.07924(8) 0.0211(3) Uani 1 1 d .
O3 O 0.93005(11) 0.78326(9) -0.00971(8) 0.0234(3) Uani 1 1 d .
O4 O 0.58131(11) 0.82051(9) 0.03384(9) 0.0267(3) Uani 1 1 d .
O5 O 0.75208(11) 0.92402(8) 0.06966(8) 0.0217(3) Uani 1 1 d .

loop_
_atom_site_aniso_label
_atom_site_aniso_U_11
_atom_site_aniso_U_22
_atom_site_aniso_U_33
_atom_site_aniso_U_23
_atom_site_aniso_U_13
_atom_site_aniso_U_12
C1 0.0165(8) 0.0227(8) 0.0265(8) -0.0016(6) -0.0039(6) -0.0004(6)
C2 0.0262(9) 0.0275(9) 0.0280(9) -0.0033(7) -0.0115(7) -0.0025(7)
C3 0.0379(10) 0.0212(8) 0.0202(8) -0.0035(6) -0.0047(7) 0.0004(7)
C4 0.0281(9) 0.0261(8) 0.0252(9) -0.0035(7) 0.0007(7) 0.0076(7)
C5 0.0199(8) 0.0234(8) 0.0240(8) -0.0033(6) -0.0046(6) 0.0040(6)
C6 0.0183(7) 0.0136(7) 0.0199(7) -0.0009(5) -0.0021(6) -0.0001(5)
C7 0.0114(7) 0.0156(7) 0.0200(7) -0.0010(5) -0.0005(5) -0.0009(5)
C8 0.0147(7) 0.0153(7) 0.0177(7) -0.0010(5) 0.0005(5) 0.0000(5)
C9 0.0212(8) 0.0165(7) 0.0275(8) 0.0020(6) -0.0054(6) -0.0016(6)
C10 0.0193(7) 0.0158(7) 0.0209(8) -0.0002(6) -0.0020(6) -0.0013(6)
C11 0.0143(7) 0.0147(7) 0.0165(7) -0.0007(5) 0.0019(5) 0.0009(5)
C12 0.0111(7) 0.0147(7) 0.0142(7) -0.0005(5) 0.0007(5) 0.0001(5)
C13 0.0132(7) 0.0130(6) 0.0198(7) -0.0007(5) -0.0004(5) -0.0005(5)
C14 0.0159(7) 0.0206(7) 0.0198(8) 0.0001(6) -0.0002(6) -0.0012(6)
C15 0.0168(8) 0.0243(8) 0.0251(8) -0.0010(6) -0.0063(6) -0.0001(6)
C16 0.0113(7) 0.0264(8) 0.0338(9) -0.0024(7) 0.0010(6) -0.0004(6)
C17 0.0154(8) 0.0245(8) 0.0260(8) 0.0001(6) 0.0065(6) 0.0002(6)
C18 0.0157(7) 0.0167(7) 0.0190(8) -0.0004(5) -0.0006(6) 0.0007(5)
C19 0.0155(7) 0.0163(7) 0.0198(8) 0.0019(6) 0.0005(6) -0.0016(5)
C20 0.0118(7) 0.0147(7) 0.0156(7) -0.0009(5) -0.0012(5) -0.0007(5)
C21 0.0119(7) 0.0151(7) 0.0165(7) -0.0014(5) -0.0004(5) -0.0003(5)
C22 0.0158(7) 0.0155(7) 0.0194(7) -0.0021(6) -0.0001(5) 0.0018(5)
C23 0.0277(9) 0.0204(8) 0.0328(9) 0.0073(7) -0.0062(7) 0.0035(6)
O1 0.0210(6) 0.0136(5) 0.0340(7) 0.0038(4) -0.0076(5) -0.0019(4)
O2 0.0151(5) 0.0326(6) 0.0155(6) 0.0009(4) 0.0017(4) 0.0030(4)
O3 0.0229(6) 0.0310(6) 0.0161(6) 0.0028(4) -0.0010(4) -0.0004(5)
O4 0.0180(6) 0.0229(6) 0.0373(7) 0.0016(5) -0.0105(5) 0.0009(4)
O5 0.0195(6) 0.0157(5) 0.0288(6) 0.0044(4) -0.0071(4) 0.0006(4)

loop_
_atom_type_symbol
_atom_type_description
_atom_type_scat_dispersion_real
_atom_type_scat_dispersion_imag
_atom_type_scat_source
C C 0.0033 0.0016 'International Tables Vol C Tables 4.2.6.8 and 6.1.1.4'
H H 0.0000 0.0000 'International Tables Vol C Tables 4.2.6.8 and 6.1.1.4'
O O 0.0106 0.0060 'International Tables Vol C Tables 4.2.6.8 and 6.1.1.4'

loop_
_geom_angle_atom_site_label_1
_geom_angle_atom_site_label_2
_geom_angle_atom_site_label_3
_geom_angle
C2 C1 C6 120.96(15)
C3 C2 C1 120.51(15)
C2 C3 C4 119.24(16)
C3 C4 C5 120.37(15)
C4 C5 C6 121.16(15)
C5 C6 C1 117.74(14)
C5 C6 C7 122.49(13)
C1 C6 C7 119.63(13)
C8 C7 C6 111.74(12)
C8 C7 C21 106.68(11)
C6 C7 C21 119.33(12)
C11 C8 C7 126.84(13)
C11 C8 C9 109.48(13)
C7 C8 C9 123.61(13)
O1 C9 C8 105.00(12)
O1 C10 C11 104.65(12)
C8 C11 C10 110.51(13)
C8 C11 C12 125.49(13)
C10 C11 C12 123.90(13)
C11 C12 C13 112.72(12)
C11 C12 C20 109.98(11)
C13 C12 C20 110.58(11)
C18 C13 C14 117.50(13)
C18 C13 C12 120.41(13)
C14 C13 C12 122.08(13)
C15 C14 C13 121.01(14)
C16 C15 C14 119.77(15)
C15 C16 C17 120.41(14)
C16 C17 C18 118.50(15)
C13 C18 C17 122.80(14)
C13 C18 O2 121.69(13)
C17 C18 O2 115.51(13)
O3 C19 O2 117.13(13)
O3 C19 C20 124.03(13)
O2 C19 C20 118.82(12)
C19 C20 C12 115.04(12)
C19 C20 C21 111.49(12)
C12 C20 C21 111.34(11)
C22 C21 C20 114.42(12)
C22 C21 C7 113.27(12)
C20 C21 C7 114.77(11)
O4 C22 O5 123.39(13)
O4 C22 C21 124.21(13)
O5 C22 C21 112.22(12)
C10 O1 C9 110.02(11)
C19 O2 C18 121.57(12)
C22 O5 C23 116.14(12)

loop_
_geom_bond_atom_site_label_1
_geom_bond_atom_site_label_2
_geom_bond_distance
C1 C2 1.390(2)
C1 C6 1.397(2)
C2 C3 1.384(3)
C3 C4 1.383(2)
C4 C5 1.390(2)
C5 C6 1.395(2)
C6 C7 1.530(2)
C7 C8 1.505(2)
C7 C21 1.568(2)
C8 C11 1.325(2)
C8 C9 1.506(2)
C9 O1 1.4368(19)
C10 O1 1.4361(18)
C10 C11 1.501(2)
C11 C12 1.5069(19)
C12 C13 1.5174(19)
C12 C20 1.5383(19)
C13 C18 1.380(2)
C13 C14 1.396(2)
C14 C15 1.391(2)
C15 C16 1.384(2)
C16 C17 1.387(2)
C17 C18 1.387(2)
C18 O2 1.4012(18)
C19 O3 1.2010(19)
C19 O2 1.3628(18)
C19 C20 1.507(2)
C20 C21 1.5387(19)
C21 C22 1.519(2)
C22 O4 1.2065(18)
C22 O5 1.3408(18)
C23 O5 1.4463(18)
